data_7709556
loop_
_publ_author_name
'Li, Rong-Fang'
'Zhang, Heng'
'Hong, Man-Zhou'
'Shi, Jing-Ge'
'Liu, Xin-Fang'
'Feng, Xun'

_publ_section_title
;
 Two Co(ii)/Ni(ii) complexes based on nitrogenous heterocyclic ligands as
 high-performance electrocatalysts for the hydrogen evolution reaction
;
_journal_name_full 'Dalton Transactions'
_journal_paper_doi 10.1039/D1DT03814A
_journal_year 2022
_chemical_formula_moiety 'C24 H18 N4 Ni O10, 1.5(H2 O)'
_chemical_formula_sum 'C24 H21 N4 Ni O11.5'
_chemical_formula_weight 608.16
_space_group_crystal_system triclinic
_space_group_IT_number 2
_space_group_name_Hall '-P 1'
_space_group_name_H-M_alt 'P -1'
_atom_sites_solution_hydrogens mixed
_atom_sites_solution_primary dual
_audit_creation_date 2021-08-24
_audit_creation_method
;
Olex2 1.5
(compiled 2021.07.19 svn.r715e62df for OlexSys, GUI svn.r6383)
;
_audit_update_record
;
2021-10-11 deposited with the CCDC.	2022-02-16 downloaded from the CCDC.
;
_cell_angle_alpha 89.868(3)
_cell_angle_beta 78.515(3)
_cell_angle_gamma 71.739(3)
_cell_formula_units_Z 2
_cell_length_a 8.6837(3)
_cell_length_b 9.7983(4)
_cell_length_c 15.5846(6)
_cell_measurement_reflns_used 7986
_cell_measurement_temperature 150
_cell_measurement_theta_max 27.8060
_cell_measurement_theta_min 4.1050
_cell_volume 1231.45(9)
_computing_cell_refinement 'CrysAlisPro 1.171.40.53 (Rigaku OD, 2019)'
_computing_data_collection 'CrysAlisPro 1.171.40.53 (Rigaku OD, 2019)'
_computing_data_reduction 'CrysAlisPro 1.171.40.53 (Rigaku OD, 2019)'
_computing_molecular_graphics 'Olex2 1.5 (Dolomanov et al., 2009)'
_computing_publication_material 'Olex2 1.5 (Dolomanov et al., 2009)'
_computing_structure_refinement 'SHELXL 2018/3 (Sheldrick, 2015)'
_computing_structure_solution 'SHELXT 2014/5 (Sheldrick, 2014)'
_diffrn_ambient_temperature 150
_diffrn_detector 'CCD plate'
_diffrn_detector_area_resol_mean 8.0584
_diffrn_detector_type EosS2
_diffrn_measured_fraction_theta_full 0.997
_diffrn_measured_fraction_theta_max 0.856
_diffrn_measurement_details
;
List of Runs (angles in degrees, time in seconds):

  # Type    Start    End  Width  t~exp~   \w     \q     \k     \f   Frames
#--------------------------------------------------------------------------
  1  \w    -17.00  10.00   1.00    5.00    --  -13.49 -99.00-120.00   27
  2  \w    -78.00   0.00   1.00    5.00    --  -13.49 -38.00  90.00   78
  3  \w    -11.00  22.00   1.00    5.00    --  -13.49 -99.00  30.00   33
  4  \w     -2.00  82.00   1.00    5.00    --   14.89  57.00   0.00   84
  5  \w     19.00  68.00   1.00    5.00    --   14.89  38.00  60.00   49
  6  \w    -20.00  54.00   1.00    5.00    --   14.89 -99.00-150.00   74
  7  \w    -50.00  42.00   1.00    5.00    --   14.89 -77.00  90.00   92
  8  \w      4.00  82.00   1.00    5.00    --   14.89  77.00-150.00   78
  9  \w    -48.00  29.00   1.00    5.00    --   14.89 -19.00-150.00   77
 10  \w    -10.00  61.00   1.00    5.00    --   14.89-111.00  12.33   71
;
_diffrn_measurement_device 'four-circle diffractometer'
_diffrn_measurement_device_type 'SuperNova, Single source at offset/far, EosS2'
_diffrn_measurement_method '\w scans'
_diffrn_orient_matrix_type 'CrysAlisPro convention (1999,Acta A55,543-557)'
_diffrn_orient_matrix_UB_11 -0.0318418000
_diffrn_orient_matrix_UB_12 -0.0474722000
_diffrn_orient_matrix_UB_13 0.0269988000
_diffrn_orient_matrix_UB_21 -0.0201435000
_diffrn_orient_matrix_UB_22 0.0496456000
_diffrn_orient_matrix_UB_23 0.0367260000
_diffrn_orient_matrix_UB_31 -0.0794713000
_diffrn_orient_matrix_UB_32 0.0334303000
_diffrn_orient_matrix_UB_33 -0.0093759000
_diffrn_radiation_monochromator mirror
_diffrn_radiation_probe x-ray
_diffrn_radiation_type 'Mo K\a'
_diffrn_radiation_wavelength 0.71073
_diffrn_reflns_av_R_equivalents 0.0312
_diffrn_reflns_av_unetI/netI 0.0379
_diffrn_reflns_Laue_measured_fraction_full 0.997
_diffrn_reflns_Laue_measured_fraction_max 0.856
_diffrn_reflns_limit_h_max 11
_diffrn_reflns_limit_h_min -10
_diffrn_reflns_limit_k_max 13
_diffrn_reflns_limit_k_min -12
_diffrn_reflns_limit_l_max 19
_diffrn_reflns_limit_l_min -20
_diffrn_reflns_number 17924
_diffrn_reflns_point_group_measured_fraction_full 0.997
_diffrn_reflns_point_group_measured_fraction_max 0.856
_diffrn_reflns_theta_full 25.242
_diffrn_reflns_theta_max 28.562
_diffrn_reflns_theta_min 3.347
_diffrn_source 'micro-focus sealed X-ray tube'
_diffrn_source_type 'SuperNova (Mo) X-ray Source'
_exptl_absorpt_coefficient_mu 0.863
_exptl_absorpt_correction_T_max 1.00000
_exptl_absorpt_correction_T_min 0.91084
_exptl_absorpt_correction_type multi-scan
_exptl_absorpt_process_details
;
CrysAlisPro 1.171.40.53 (Rigaku Oxford Diffraction, 2019)
Empirical absorption correction using spherical harmonics,
 implemented in SCALE3 ABSPACK scaling algorithm.
;
_exptl_crystal_colour colourless
_exptl_crystal_colour_primary colourless
_exptl_crystal_density_diffrn 1.640
_exptl_crystal_description block
_exptl_crystal_F_000 626
_refine_diff_density_max 0.442
_refine_diff_density_min -0.502
_refine_diff_density_rms 0.058
_refine_ls_extinction_method none
_refine_ls_goodness_of_fit_ref 1.026
_refine_ls_hydrogen_treatment constr
_refine_ls_matrix_type full
_refine_ls_number_parameters 377
_refine_ls_number_reflns 5380
_refine_ls_number_restraints 0
_refine_ls_restrained_S_all 1.026
_refine_ls_R_factor_all 0.0443
_refine_ls_R_factor_gt 0.0368
_refine_ls_shift/su_max 0.001
_refine_ls_shift/su_mean 0.000
_refine_ls_structure_factor_coef Fsqd
_refine_ls_weighting_details 'w=1/[\s^2^(Fo^2^)+(0.0272P)^2^+1.0111P] where P=(Fo^2^+2Fc^2^)/3'
_refine_ls_weighting_scheme calc
_refine_ls_wR_factor_gt 0.0787
_refine_ls_wR_factor_ref 0.0825
_reflns_Friedel_coverage 0.000
_reflns_number_gt 4680
_reflns_number_total 5380
_reflns_threshold_expression 'I > 2\s(I)'
_cod_data_source_file d1dt03814a2.cif
_cod_data_source_block p4-ni
_cod_original_cell_volume 1231.45(8)
_cod_original_formula_sum 'C24 H21 N4 Ni O11.50'
_cod_database_code 7709556
_shelx_shelxl_version_number 2018/3
_shelx_space_group_comment
;
The symmetry employed for this shelxl refinement is uniquely defined
by the following loop, which should always be used as a source of
symmetry information in preference to the above space-group names.
They are only intended as comments.
;
_olex2_refinement_description
;
1. Fixed Uiso
 At 1.2 times of:
  All C(H) groups
 At 1.5 times of:
  All O(H) groups, All O(H,H) groups
2. Others
 Fixed Sof: O12(0.5) H12A(0.5) H12B(0.5)
3.a Riding coordinates:
 O12(H12A,H12B)
3.b Free rotating group:
 O3(H3A,H3B)
3.c Rotating group:
 O1(H1A,H1B), O4(H4A,H4B)
3.d Aromatic/amide H refined with riding coordinates:
 C2(H2A), C3(H3), C5(H5), C7(H7), C9(H9), C10(H10A), C13(H13), C14(H14),
 C15(H15), C16(H16), C18(H18), C20(H20)
3.e Idealised tetrahedral OH refined as rotating group:
 O2(H2), O10(H10)
;
_olex2_submission_special_instructions 'No special instructions were received'
_oxdiff_exptl_absorpt_empirical_details
;
Empirical correction (ABSPACK) includes:
- Absorption correction using spherical harmonics
- Frame scaling
;
_oxdiff_exptl_absorpt_empirical_full_max 1.279
_oxdiff_exptl_absorpt_empirical_full_min 0.875

loop_
_space_group_symop_operation_xyz
'x, y, z'
'-x, -y, -z'

loop_
_atom_site_label
_atom_site_type_symbol
_atom_site_fract_x
_atom_site_fract_y
_atom_site_fract_z
_atom_site_U_iso_or_equiv
_atom_site_adp_type
_atom_site_occupancy
_atom_site_site_symmetry_order
_atom_site_calc_flag
_atom_site_refinement_flags_posn
_atom_site_refinement_flags_adp
_atom_site_refinement_flags_occupancy
_atom_site_disorder_assembly
_atom_site_disorder_group
Ni1 Ni 0.66374(3) 0.84532(3) 0.67677(2) 0.01766(8) Uani 1 1 d . . . . .
O1 O 0.45182(18) 0.94493(16) 0.62918(9) 0.0254(3) Uani 1 1 d . . . . .
H1A H 0.434775 0.884647 0.595870 0.038 Uiso 1 1 d R U . . .
H1B H 0.468750 1.009681 0.595427 0.038 Uiso 1 1 d R U . . .
O2 O 1.1445(2) 0.5926(3) 0.98312(11) 0.0545(6) Uani 1 1 d . . . . .
H2 H 1.220394 0.564134 1.011348 0.082 Uiso 1 1 calc R U . . .
O4 O 0.68429(19) 1.04952(16) 0.69527(10) 0.0277(3) Uani 1 1 d . . . . .
H4A H 0.612515 1.111805 0.672784 0.042 Uiso 1 1 d R U . . .
H4B H 0.656486 1.075204 0.750072 0.042 Uiso 1 1 d R U . . .
O5 O 1.0776(3) 0.6373(2) 0.23786(12) 0.0631(6) Uani 1 1 d . . . . .
O6 O 0.5276(2) 0.19846(17) 0.57546(11) 0.0336(4) Uani 1 1 d . . . . .
O7 O 0.9993(2) 0.8783(2) 0.23715(11) 0.0468(5) Uani 1 1 d . . . . .
O8 O 0.6656(2) 0.23651(17) 0.44528(10) 0.0331(4) Uani 1 1 d . . . . .
O9 O 1.3549(2) 0.5544(3) 0.87031(12) 0.0588(6) Uani 1 1 d . . . . .
O10 O 0.1373(2) 0.8999(2) 1.08784(11) 0.0436(5) Uani 1 1 d . . . . .
H10 H 0.101778 0.887346 1.140472 0.065 Uiso 1 1 calc R U . . .
O11 O 0.3778(2) 0.8566(2) 1.13026(10) 0.0408(4) Uani 1 1 d . . . . .
N1 N 0.8000(2) 0.81585(18) 0.54836(11) 0.0200(4) Uani 1 1 d . . . . .
N2 N 0.6671(2) 0.64089(18) 0.63836(11) 0.0194(4) Uani 1 1 d . . . . .
N3 N 0.8508(2) 0.76764(19) 0.74471(11) 0.0207(4) Uani 1 1 d . . . . .
N4 N 0.5283(2) 0.85712(18) 0.80348(11) 0.0199(4) Uani 1 1 d . . . . .
C1 C 0.6190(2) 0.8091(2) 0.86483(13) 0.0198(4) Uani 1 1 d . . . . .
C2 C 0.2822(3) 0.9213(3) 0.91574(14) 0.0277(5) Uani 1 1 d . . . . .
H2A H 0.164835 0.960808 0.931763 0.033 Uiso 1 1 calc R U . . .
C3 C 1.1323(3) 0.6717(3) 0.75848(15) 0.0319(5) Uani 1 1 d . . . . .
H3 H 1.246862 0.645109 0.732003 0.038 Uiso 1 1 calc R U . . .
C4 C 0.8100(2) 0.6959(2) 0.50205(13) 0.0203(4) Uani 1 1 d . . . . .
C5 C 0.8541(3) 0.9161(2) 0.50584(14) 0.0254(5) Uani 1 1 d . . . . .
H5 H 0.847572 1.000399 0.538259 0.031 Uiso 1 1 calc R U . . .
C6 C 0.8007(2) 0.7546(2) 0.83079(13) 0.0209(4) Uani 1 1 d . . . . .
C7 C 1.0132(3) 0.7284(3) 0.70974(14) 0.0276(5) Uani 1 1 d . . . . .
H7 H 1.047882 0.739879 0.649156 0.033 Uiso 1 1 calc R U . . .
C8 C 0.7326(2) 0.5978(2) 0.55287(13) 0.0194(4) Uani 1 1 d . . . . .
C9 C 0.9189(3) 0.9021(3) 0.41682(14) 0.0284(5) Uani 1 1 d . . . . .
H9 H 0.951476 0.977413 0.388227 0.034 Uiso 1 1 calc R U . . .
C10 C 0.7185(3) 0.4749(2) 0.51623(14) 0.0222(4) Uani 1 1 d . . . . .
H10A H 0.765628 0.446590 0.456012 0.027 Uiso 1 1 calc R U . . .
C11 C 0.2936(3) 0.8759(2) 1.07435(14) 0.0266(5) Uani 1 1 d . . . . .
C12 C 0.9359(3) 0.7771(2) 0.36985(14) 0.0252(5) Uani 1 1 d . . . . .
C13 C 0.5741(3) 0.4355(2) 0.65547(14) 0.0256(5) Uani 1 1 d . . . . .
H13 H 0.520035 0.380405 0.693022 0.031 Uiso 1 1 calc R U . . .
C14 C 0.5928(3) 0.5592(2) 0.68791(14) 0.0239(5) Uani 1 1 d . . . . .
H14 H 0.550622 0.587365 0.748519 0.029 Uiso 1 1 calc R U . . .
C15 C 0.9140(3) 0.6970(3) 0.88349(14) 0.0272(5) Uani 1 1 d . . . . .
H15 H 0.876871 0.687044 0.944044 0.033 Uiso 1 1 calc R U . . .
C16 C 0.3632(3) 0.9131(2) 0.82914(14) 0.0261(5) Uani 1 1 d . . . . .
H16 H 0.299423 0.948568 0.786153 0.031 Uiso 1 1 calc R U . . .
C17 C 1.0817(3) 0.6545(3) 0.84638(15) 0.0279(5) Uani 1 1 d . . . . .
C18 C 0.5458(3) 0.8153(2) 0.95286(13) 0.0235(5) Uani 1 1 d . . . . .
H18 H 0.612051 0.781716 0.995044 0.028 Uiso 1 1 calc R U . . .
C19 C 0.6083(3) 0.2644(2) 0.52553(15) 0.0247(5) Uani 1 1 d . . . . .
C20 C 0.8822(3) 0.6719(2) 0.41313(13) 0.0248(5) Uani 1 1 d . . . . .
H20 H 0.894554 0.584165 0.382479 0.030 Uiso 1 1 calc R U . . .
C21 C 1.2088(3) 0.5935(3) 0.90114(15) 0.0328(5) Uani 1 1 d . . . . .
C22 C 0.3745(3) 0.8711(2) 0.97872(13) 0.0231(4) Uani 1 1 d . . . . .
C23 C 1.0112(3) 0.7593(3) 0.27278(15) 0.0335(6) Uani 1 1 d . . . . .
C24 C 0.6357(2) 0.3932(2) 0.56706(14) 0.0217(4) Uani 1 1 d . . . . .
O3 O 1.3232(2) 0.5332(2) 1.09502(11) 0.0445(5) Uani 1 1 d G . . . .
H3A H 1.255600 0.573975 1.141943 0.067 Uiso 1 1 d G U . . .
H3B H 1.421377 0.525487 1.099716 0.067 Uiso 1 1 d G U . . .
O12 O 1.2412(11) 0.2814(8) 0.8667(8) 0.210(5) Uani 0.5 1 d . . P . .
H12A H 1.272417 0.357398 0.867519 0.315 Uiso 0.5 1 d R U P . .
H12B H 1.330647 0.209578 0.866959 0.315 Uiso 0.5 1 d R U P . .

loop_
_atom_site_aniso_label
_atom_site_aniso_U_11
_atom_site_aniso_U_22
_atom_site_aniso_U_33
_atom_site_aniso_U_23
_atom_site_aniso_U_13
_atom_site_aniso_U_12
Ni1 0.01952(14) 0.02266(15) 0.01135(13) 0.00100(10) -0.00159(10) -0.00849(11)
O1 0.0300(8) 0.0285(8) 0.0215(8) 0.0040(6) -0.0100(6) -0.0117(7)
O2 0.0288(9) 0.1045(18) 0.0266(10) 0.0155(10) -0.0111(8) -0.0130(11)
O4 0.0395(9) 0.0272(8) 0.0185(8) 0.0009(6) -0.0072(7) -0.0127(7)
O5 0.0864(16) 0.0592(14) 0.0279(11) -0.0092(10) 0.0204(10) -0.0211(12)
O6 0.0456(10) 0.0305(9) 0.0341(9) 0.0093(7) -0.0130(8) -0.0224(8)
O7 0.0495(11) 0.0593(13) 0.0234(9) 0.0136(9) 0.0070(8) -0.0149(10)
O8 0.0448(10) 0.0322(9) 0.0264(9) -0.0037(7) -0.0065(7) -0.0187(8)
O9 0.0215(9) 0.1066(18) 0.0378(11) 0.0219(11) -0.0063(8) -0.0058(10)
O10 0.0284(9) 0.0719(13) 0.0215(9) 0.0164(9) 0.0050(7) -0.0097(9)
O11 0.0407(10) 0.0661(13) 0.0159(8) -0.0012(8) -0.0023(7) -0.0199(9)
N1 0.0215(9) 0.0257(9) 0.0140(8) 0.0014(7) -0.0019(7) -0.0102(7)
N2 0.0212(9) 0.0227(9) 0.0145(8) 0.0019(7) -0.0025(7) -0.0081(7)
N3 0.0195(8) 0.0261(9) 0.0157(9) 0.0013(7) -0.0023(7) -0.0070(7)
N4 0.0204(9) 0.0250(9) 0.0140(8) 0.0011(7) -0.0020(7) -0.0076(7)
C1 0.0202(10) 0.0232(11) 0.0162(10) 0.0010(8) -0.0026(8) -0.0080(8)
C2 0.0192(10) 0.0374(13) 0.0224(11) 0.0030(10) 0.0008(9) -0.0062(10)
C3 0.0189(11) 0.0487(15) 0.0246(12) 0.0038(11) -0.0006(9) -0.0081(10)
C4 0.0199(10) 0.0245(11) 0.0168(10) 0.0018(8) -0.0023(8) -0.0085(9)
C5 0.0285(11) 0.0287(12) 0.0219(11) 0.0019(9) -0.0022(9) -0.0149(10)
C6 0.0198(10) 0.0266(11) 0.0173(10) 0.0016(8) -0.0029(8) -0.0096(9)
C7 0.0236(11) 0.0388(13) 0.0170(11) 0.0018(9) 0.0008(9) -0.0082(10)
C8 0.0192(10) 0.0231(11) 0.0156(10) 0.0020(8) -0.0022(8) -0.0072(8)
C9 0.0282(12) 0.0372(13) 0.0227(11) 0.0081(10) -0.0003(9) -0.0178(10)
C10 0.0237(11) 0.0246(11) 0.0170(10) -0.0011(8) -0.0018(8) -0.0075(9)
C11 0.0292(12) 0.0285(12) 0.0183(11) 0.0018(9) 0.0030(9) -0.0086(10)
C12 0.0206(10) 0.0375(13) 0.0167(11) 0.0022(9) -0.0011(8) -0.0100(10)
C13 0.0285(11) 0.0260(11) 0.0232(11) 0.0051(9) -0.0026(9) -0.0119(9)
C14 0.0283(11) 0.0275(11) 0.0155(10) 0.0027(9) -0.0008(8) -0.0105(9)
C15 0.0251(11) 0.0388(13) 0.0179(11) 0.0055(9) -0.0034(9) -0.0110(10)
C16 0.0212(11) 0.0359(13) 0.0192(11) 0.0047(9) -0.0047(8) -0.0059(9)
C17 0.0228(11) 0.0357(13) 0.0257(12) 0.0038(10) -0.0073(9) -0.0086(10)
C18 0.0245(11) 0.0308(12) 0.0156(10) 0.0038(9) -0.0042(8) -0.0096(9)
C19 0.0256(11) 0.0215(11) 0.0296(12) 0.0044(9) -0.0119(9) -0.0076(9)
C20 0.0265(11) 0.0299(12) 0.0165(10) -0.0024(9) 0.0006(8) -0.0100(9)
C21 0.0264(12) 0.0461(15) 0.0272(13) 0.0084(11) -0.0091(10) -0.0111(11)
C22 0.0257(11) 0.0258(11) 0.0164(10) 0.0001(8) 0.0016(8) -0.0100(9)
C23 0.0277(12) 0.0523(16) 0.0199(12) 0.0033(11) 0.0011(9) -0.0157(12)
C24 0.0201(10) 0.0206(10) 0.0249(11) 0.0020(9) -0.0061(8) -0.0062(8)
O3 0.0317(9) 0.0629(13) 0.0307(10) -0.0040(9) -0.0100(8) -0.0012(9)
O12 0.199(9) 0.083(5) 0.388(15) -0.018(7) -0.213(10) -0.009(5)

loop_
_atom_type_symbol
_atom_type_description
_atom_type_scat_dispersion_real
_atom_type_scat_dispersion_imag
_atom_type_scat_source
C C 0.0033 0.0016 'International Tables Vol C Tables 4.2.6.8 and 6.1.1.4'
H H 0.0000 0.0000 'International Tables Vol C Tables 4.2.6.8 and 6.1.1.4'
N N 0.0061 0.0033 'International Tables Vol C Tables 4.2.6.8 and 6.1.1.4'
Ni Ni 0.3393 1.1124 'International Tables Vol C Tables 4.2.6.8 and 6.1.1.4'
O O 0.0106 0.0060 'International Tables Vol C Tables 4.2.6.8 and 6.1.1.4'

loop_
_geom_angle_atom_site_label_1
_geom_angle_atom_site_label_2
_geom_angle_atom_site_label_3
_geom_angle
_geom_angle_site_symmetry_1
_geom_angle_site_symmetry_3
_geom_angle_publ_flag
O1 Ni1 O4 87.66(6) . . ?
O1 Ni1 N1 88.56(6) . . ?
O1 Ni1 N2 92.44(6) . . ?
N1 Ni1 O4 93.04(6) . . ?
N2 Ni1 O4 170.74(6) . . ?
N2 Ni1 N1 77.71(7) . . ?
N3 Ni1 O1 169.72(6) . . ?
N3 Ni1 O4 87.56(7) . . ?
N3 Ni1 N1 100.78(7) . . ?
N3 Ni1 N2 93.74(7) . . ?
N3 Ni1 N4 78.92(7) . . ?
N4 Ni1 O1 92.13(6) . . ?
N4 Ni1 O4 91.70(6) . . ?
N4 Ni1 N1 175.24(7) . . ?
N4 Ni1 N2 97.56(7) . . ?
Ni1 O1 H1A 109.4 . . ?
Ni1 O1 H1B 109.4 . . ?
H1A O1 H1B 104.3 . . ?
C21 O2 H2 109.5 . . ?
Ni1 O4 H4A 109.7 . . ?
Ni1 O4 H4B 109.3 . . ?
H4A O4 H4B 104.1 . . ?
C11 O10 H10 109.5 . . ?
C4 N1 Ni1 116.26(13) . . ?
C5 N1 Ni1 124.41(14) . . ?
C5 N1 C4 118.45(17) . . ?
C8 N2 Ni1 115.91(13) . . ?
C14 N2 Ni1 125.19(14) . . ?
C14 N2 C8 118.35(18) . . ?
C6 N3 Ni1 115.44(13) . . ?
C7 N3 Ni1 125.38(14) . . ?
C7 N3 C6 119.17(18) . . ?
C1 N4 Ni1 115.28(13) . . ?
C16 N4 Ni1 125.98(14) . . ?
C16 N4 C1 118.66(17) . . ?
N4 C1 C6 114.79(17) . . ?
N4 C1 C18 121.75(18) . . ?
C18 C1 C6 123.43(18) . . ?
C16 C2 H2A 120.5 . . ?
C16 C2 C22 119.0(2) . . ?
C22 C2 H2A 120.5 . . ?
C7 C3 H3 120.6 . . ?
C17 C3 H3 120.6 . . ?
C17 C3 C7 118.7(2) . . ?
N1 C4 C8 114.53(17) . . ?
N1 C4 C20 121.58(19) . . ?
C20 C4 C8 123.84(19) . . ?
N1 C5 H5 118.7 . . ?
N1 C5 C9 122.7(2) . . ?
C9 C5 H5 118.7 . . ?
N3 C6 C1 115.40(17) . . ?
N3 C6 C15 121.39(18) . . ?
C15 C6 C1 123.20(18) . . ?
N3 C7 C3 122.4(2) . . ?
N3 C7 H7 118.8 . . ?
C3 C7 H7 118.8 . . ?
N2 C8 C4 114.97(17) . . ?
N2 C8 C10 121.32(18) . . ?
C10 C8 C4 123.61(18) . . ?
C5 C9 H9 120.5 . . ?
C5 C9 C12 119.1(2) . . ?
C12 C9 H9 120.5 . . ?
C8 C10 H10A 119.9 . . ?
C8 C10 C24 120.20(19) . . ?
C24 C10 H10A 119.9 . . ?
O10 C11 C22 113.70(19) . . ?
O11 C11 O10 126.3(2) . . ?
O11 C11 C22 120.0(2) . . ?
C9 C12 C20 118.81(19) . . ?
C9 C12 C23 119.4(2) . . ?
C20 C12 C23 121.8(2) . . ?
C14 C13 H13 120.6 . . ?
C14 C13 C24 118.8(2) . . ?
C24 C13 H13 120.6 . . ?
N2 C14 C13 123.22(19) . . ?
N2 C14 H14 118.4 . . ?
C13 C14 H14 118.4 . . ?
C6 C15 H15 120.5 . . ?
C17 C15 C6 119.0(2) . . ?
C17 C15 H15 120.5 . . ?
N4 C16 C2 122.53(19) . . ?
N4 C16 H16 118.7 . . ?
C2 C16 H16 118.7 . . ?
C3 C17 C15 119.3(2) . . ?
C3 C17 C21 119.9(2) . . ?
C15 C17 C21 120.8(2) . . ?
C1 C18 H18 120.4 . . ?
C1 C18 C22 119.24(19) . . ?
C22 C18 H18 120.4 . . ?
O6 C19 C24 116.56(19) . . ?
O8 C19 O6 126.6(2) . . ?
O8 C19 C24 116.84(19) . . ?
C4 C20 H20 120.4 . . ?
C12 C20 C4 119.2(2) . . ?
C12 C20 H20 120.4 . . ?
O2 C21 C17 113.2(2) . . ?
O9 C21 O2 124.7(2) . . ?
O9 C21 C17 122.1(2) . . ?
C2 C22 C11 121.65(19) . . ?
C2 C22 C18 118.81(19) . . ?
C18 C22 C11 119.54(19) . . ?
O5 C23 O7 127.6(2) . . ?
O5 C23 C12 118.8(2) . . ?
O7 C23 C12 113.5(2) . . ?
C10 C24 C13 117.98(19) . . ?
C10 C24 C19 120.40(19) . . ?
C13 C24 C19 121.58(19) . . ?
H3A O3 H3B 109.5 . . ?
H12A O12 H12B 104.5 . . ?

loop_
_geom_bond_atom_site_label_1
_geom_bond_atom_site_label_2
_geom_bond_distance
_geom_bond_site_symmetry_2
_geom_bond_publ_flag
Ni1 O1 2.0745(14) . ?
Ni1 O4 2.0893(15) . ?
Ni1 N1 2.0817(16) . ?
Ni1 N2 2.0817(17) . ?
Ni1 N3 2.0603(17) . ?
Ni1 N4 2.0704(16) . ?
O1 H1A 0.8528 . ?
O1 H1B 0.8526 . ?
O2 H2 0.8400 . ?
O2 C21 1.290(3) . ?
O4 H4A 0.8552 . ?
O4 H4B 0.8554 . ?
O5 C23 1.226(3) . ?
O6 C19 1.256(3) . ?
O7 C23 1.274(3) . ?
O8 C19 1.247(3) . ?
O9 C21 1.200(3) . ?
O10 H10 0.8400 . ?
O10 C11 1.276(3) . ?
O11 C11 1.223(3) . ?
N1 C4 1.351(3) . ?
N1 C5 1.337(3) . ?
N2 C8 1.352(3) . ?
N2 C14 1.333(3) . ?
N3 C6 1.344(3) . ?
N3 C7 1.338(3) . ?
N4 C1 1.350(3) . ?
N4 C16 1.340(3) . ?
C1 C6 1.482(3) . ?
C1 C18 1.385(3) . ?
C2 H2A 0.9500 . ?
C2 C16 1.382(3) . ?
C2 C22 1.383(3) . ?
C3 H3 0.9500 . ?
C3 C7 1.380(3) . ?
C3 C17 1.380(3) . ?
C4 C8 1.480(3) . ?
C4 C20 1.390(3) . ?
C5 H5 0.9500 . ?
C5 C9 1.379(3) . ?
C6 C15 1.390(3) . ?
C7 H7 0.9500 . ?
C8 C10 1.384(3) . ?
C9 H9 0.9500 . ?
C9 C12 1.380(3) . ?
C10 H10A 0.9500 . ?
C10 C24 1.384(3) . ?
C11 C22 1.510(3) . ?
C12 C20 1.381(3) . ?
C12 C23 1.511(3) . ?
C13 H13 0.9500 . ?
C13 C14 1.382(3) . ?
C13 C24 1.388(3) . ?
C14 H14 0.9500 . ?
C15 H15 0.9500 . ?
C15 C17 1.384(3) . ?
C16 H16 0.9500 . ?
C17 C21 1.504(3) . ?
C18 H18 0.9500 . ?
C18 C22 1.388(3) . ?
C19 C24 1.524(3) . ?
C20 H20 0.9500 . ?
O3 H3A 0.8500 . ?
O3 H3B 0.8497 . ?
O12 H12A 0.8699 . ?
O12 H12B 0.8700 . ?

loop_
_geom_torsion_atom_site_label_1
_geom_torsion_atom_site_label_2
_geom_torsion_atom_site_label_3
_geom_torsion_atom_site_label_4
_geom_torsion
_geom_torsion_site_symmetry_1
_geom_torsion_site_symmetry_2
_geom_torsion_site_symmetry_3
_geom_torsion_site_symmetry_4
_geom_torsion_publ_flag
Ni1 N1 C4 C8 -4.6(2) . . . . ?
Ni1 N1 C4 C20 173.08(15) . . . . ?
Ni1 N1 C5 C9 -168.67(16) . . . . ?
Ni1 N2 C8 C4 6.9(2) . . . . ?
Ni1 N2 C8 C10 -169.67(15) . . . . ?
Ni1 N2 C14 C13 168.70(16) . . . . ?
Ni1 N3 C6 C1 -4.7(2) . . . . ?
Ni1 N3 C6 C15 176.84(17) . . . . ?
Ni1 N3 C7 C3 -177.37(18) . . . . ?
Ni1 N4 C1 C6 -0.5(2) . . . . ?
Ni1 N4 C1 C18 177.57(16) . . . . ?
Ni1 N4 C16 C2 -177.84(17) . . . . ?
O6 C19 C24 C10 -177.82(19) . . . . ?
O6 C19 C24 C13 -0.2(3) . . . . ?
O8 C19 C24 C10 1.1(3) . . . . ?
O8 C19 C24 C13 178.6(2) . . . . ?
O10 C11 C22 C2 14.3(3) . . . . ?
O10 C11 C22 C18 -165.9(2) . . . . ?
O11 C11 C22 C2 -166.2(2) . . . . ?
O11 C11 C22 C18 13.6(3) . . . . ?
N1 C4 C8 N2 -1.5(3) . . . . ?
N1 C4 C8 C10 174.97(19) . . . . ?
N1 C4 C20 C12 -4.0(3) . . . . ?
N1 C5 C9 C12 -2.9(3) . . . . ?
N2 C8 C10 C24 0.1(3) . . . . ?
N3 C6 C15 C17 1.0(3) . . . . ?
N4 C1 C6 N3 3.4(3) . . . . ?
N4 C1 C6 C15 -178.1(2) . . . . ?
N4 C1 C18 C22 0.6(3) . . . . ?
C1 N4 C16 C2 -1.1(3) . . . . ?
C1 C6 C15 C17 -177.3(2) . . . . ?
C1 C18 C22 C2 -1.1(3) . . . . ?
C1 C18 C22 C11 179.0(2) . . . . ?
C3 C17 C21 O2 175.5(2) . . . . ?
C3 C17 C21 O9 -2.3(4) . . . . ?
C4 N1 C5 C9 0.2(3) . . . . ?
C4 C8 C10 C24 -176.17(19) . . . . ?
C5 N1 C4 C8 -174.42(18) . . . . ?
C5 N1 C4 C20 3.3(3) . . . . ?
C5 C9 C12 C20 2.1(3) . . . . ?
C5 C9 C12 C23 -178.3(2) . . . . ?
C6 N3 C7 C3 1.4(3) . . . . ?
C6 C1 C18 C22 178.5(2) . . . . ?
C6 C15 C17 C3 0.7(4) . . . . ?
C6 C15 C17 C21 179.2(2) . . . . ?
C7 N3 C6 C1 176.38(19) . . . . ?
C7 N3 C6 C15 -2.1(3) . . . . ?
C7 C3 C17 C15 -1.3(4) . . . . ?
C7 C3 C17 C21 -179.8(2) . . . . ?
C8 N2 C14 C13 -2.5(3) . . . . ?
C8 C4 C20 C12 173.45(19) . . . . ?
C8 C10 C24 C13 -2.4(3) . . . . ?
C8 C10 C24 C19 175.30(19) . . . . ?
C9 C12 C20 C4 1.2(3) . . . . ?
C9 C12 C23 O5 155.3(2) . . . . ?
C9 C12 C23 O7 -23.4(3) . . . . ?
C14 N2 C8 C4 178.88(18) . . . . ?
C14 N2 C8 C10 2.3(3) . . . . ?
C14 C13 C24 C10 2.2(3) . . . . ?
C14 C13 C24 C19 -175.41(19) . . . . ?
C15 C17 C21 O2 -3.0(4) . . . . ?
C15 C17 C21 O9 179.2(3) . . . . ?
C16 N4 C1 C6 -177.58(19) . . . . ?
C16 N4 C1 C18 0.5(3) . . . . ?
C16 C2 C22 C11 -179.6(2) . . . . ?
C16 C2 C22 C18 0.6(3) . . . . ?
C17 C3 C7 N3 0.3(4) . . . . ?
C18 C1 C6 N3 -174.6(2) . . . . ?
C18 C1 C6 C15 3.8(3) . . . . ?
C20 C4 C8 N2 -179.15(19) . . . . ?
C20 C4 C8 C10 -2.7(3) . . . . ?
C20 C12 C23 O5 -25.1(3) . . . . ?
C20 C12 C23 O7 156.2(2) . . . . ?
C22 C2 C16 N4 0.6(4) . . . . ?
C23 C12 C20 C4 -178.34(19) . . . . ?
C24 C13 C14 N2 0.2(3) . . . . ?
